data_2017744
loop_
_publ_author_name
'Rusanova, Julia A.'
'Rusanov, Eduard B.'
'Domasevitch, Konstantin V.'

_publ_section_title
;
 A new adamantanecarboxylate coordination polymer:
 poly[[(\m~3~-adamantane-1,3-dicarboxylato)aquadioxidouranium(VI)]
 monohydrate]
;
_journal_coeditor_code EG3050
_journal_issue 8
_journal_name_full 'Acta Crystallographica Section C'
_journal_page_first m207
_journal_page_last m210
_journal_paper_doi 10.1107/S0108270110026065
_journal_volume 66
_journal_year 2010
_chemical_formula_iupac '[U (C12 H14 O4) O2 (H2 O)], H2 O'
_chemical_formula_moiety 'C12 H16 O7 U, H2 O'
_chemical_formula_sum 'C12 H18 O8 U'
_chemical_formula_weight 528.29
_chemical_name_systematic
;
poly[[(\m~3~-adamantane-1,3-dicarboxylato)aquadioxidouranium(VI)] monohydrate]
;
_space_group_IT_number 15
_space_group_name_Hall '-C 2yc'
_symmetry_cell_setting monoclinic
_symmetry_space_group_name_Hall '-C 2yc'
_symmetry_space_group_name_H-M 'C 1 2/c 1'
_atom_sites_solution_hydrogens geom
_atom_sites_solution_primary direct
_atom_sites_solution_secondary difmap
_audit_creation_method SHELXL-97
_cell_angle_alpha 90.00
_cell_angle_beta 116.549(4)
_cell_angle_gamma 90.00
_cell_formula_units_Z 8
_cell_length_a 24.254(2)
_cell_length_b 6.7855(6)
_cell_length_c 20.2586(16)
_cell_measurement_reflns_used 9431
_cell_measurement_temperature 296(2)
_cell_measurement_theta_max 26.88
_cell_measurement_theta_min 1.88
_cell_volume 2982.5(4)
_computing_cell_refinement 'SAINT (Bruker, 2008)'
_computing_data_collection 'APEX2 (Bruker, 2008)'
_computing_data_reduction 'SAINT (Bruker, 2008)'
_computing_molecular_graphics 'DIAMOND (Brandenburg, 1999)'
_computing_publication_material 'WinGX (Farrugia, 1999)'
_computing_structure_refinement 'SHELXL97 (Sheldrick, 2008)'
_computing_structure_solution 'SHELXS97 (Sheldrick, 2008)'
_diffrn_ambient_temperature 296(2)
_diffrn_measured_fraction_theta_full 0.980
_diffrn_measured_fraction_theta_max 0.980
_diffrn_measurement_device_type 'Bruker APEX2 area-detector diffractometer'
_diffrn_measurement_method '\w scans'
_diffrn_radiation_monochromator graphite
_diffrn_radiation_source 'fine-focus sealed tube'
_diffrn_radiation_type MoK\a
_diffrn_radiation_wavelength 0.71073
_diffrn_reflns_av_R_equivalents 0.0397
_diffrn_reflns_av_sigmaI/netI 0.0479
_diffrn_reflns_limit_h_max 30
_diffrn_reflns_limit_h_min -24
_diffrn_reflns_limit_k_max 8
_diffrn_reflns_limit_k_min -8
_diffrn_reflns_limit_l_max 24
_diffrn_reflns_limit_l_min -25
_diffrn_reflns_number 9437
_diffrn_reflns_theta_full 26.88
_diffrn_reflns_theta_max 26.88
_diffrn_reflns_theta_min 1.88
_diffrn_standards_decay_% 0
_exptl_absorpt_coefficient_mu 10.919
_exptl_absorpt_correction_T_max 0.4635
_exptl_absorpt_correction_T_min 0.2639
_exptl_absorpt_correction_type numerical
_exptl_absorpt_process_details 'face indexed (SADABS; Bruker, 2008)'
_exptl_crystal_colour yellow
_exptl_crystal_density_diffrn 2.353
_exptl_crystal_density_method 'not measured'
_exptl_crystal_description prism
_exptl_crystal_F_000 1968
_exptl_crystal_size_max 0.19
_exptl_crystal_size_mid 0.09
_exptl_crystal_size_min 0.08
_refine_diff_density_max 1.865
_refine_diff_density_min -1.296
_refine_ls_extinction_method none
_refine_ls_goodness_of_fit_ref 1.052
_refine_ls_hydrogen_treatment constr
_refine_ls_matrix_type full
_refine_ls_number_parameters 190
_refine_ls_number_reflns 3151
_refine_ls_number_restraints 0
_refine_ls_restrained_S_all 1.052
_refine_ls_R_factor_all 0.0495
_refine_ls_R_factor_gt 0.0336
_refine_ls_shift/su_max 0.001
_refine_ls_shift/su_mean 0.000
_refine_ls_structure_factor_coef Fsqd
_refine_ls_weighting_details 'calc w=1/[\s^2^(Fo^2^)+(0.0348P)^2^+2.1114P] where P=(Fo^2^+2Fc^2^)/3'
_refine_ls_weighting_scheme calc
_refine_ls_wR_factor_gt 0.0678
_refine_ls_wR_factor_ref 0.0735
_reflns_number_gt 2525
_reflns_number_total 3151
_reflns_threshold_expression I>2\s(I)
_cod_data_source_file eg3050.cif
_cod_data_source_block I
_cod_original_sg_symbol_H-M 'C 2/c'
_cod_database_code 2017744
_cod_database_fobs_code 2017744

loop_
_symmetry_equiv_pos_as_xyz
'x, y, z'
'-x, y, -z+1/2'
'x+1/2, y+1/2, z'
'-x+1/2, y+1/2, -z+1/2'
'-x, -y, -z'
'x, -y, z-1/2'
'-x+1/2, -y+1/2, -z'
'x+1/2, -y+1/2, z-1/2'

loop_
_atom_site_type_symbol
_atom_site_label
_atom_site_fract_x
_atom_site_fract_y
_atom_site_fract_z
_atom_site_U_iso_or_equiv
_atom_site_adp_type
_atom_site_calc_flag
_atom_site_refinement_flags
_atom_site_occupancy
_atom_site_disorder_assembly
_atom_site_disorder_group
U U1 0.091295(10) 0.44436(4) 0.456080(12) 0.02661(9) Uani d . 1 . .
O O1 0.0659(2) 0.2247(8) 0.3533(2) 0.0482(14) Uani d . 1 . .
O O2 0.1569(2) 0.3541(7) 0.3948(2) 0.0377(11) Uani d . 1 . .
O O3 0.0878(2) 0.3742(8) 0.0510(3) 0.0474(13) Uani d . 1 . .
O O4 0.0042(2) 0.3483(9) 0.0646(3) 0.0561(15) Uani d . 1 . .
O O5 0.1937(2) 0.6033(7) 0.5193(3) 0.0476(13) Uani d . 1 . .
H H1W 0.2242 0.5708 0.5118 0.071 Uiso d R 1 . .
H H2W 0.1989 0.7211 0.5352 0.071 Uiso d R 1 . .
O O6 0.1239(2) 0.2431(7) 0.5162(2) 0.0420(12) Uani d . 1 . .
O O7 0.0615(2) 0.6434(8) 0.3972(3) 0.0564(14) Uani d . 1 . .
O O8 0.2729(2) 0.5055(7) 0.4596(3) 0.0516(14) Uani d . 1 . .
H H3W 0.2426 0.4561 0.4226 0.077 Uiso d R 1 . .
H H4W 0.3054 0.4444 0.4656 0.077 Uiso d R 1 . .
C C1 0.1156(3) 0.2427(10) 0.3485(3) 0.0300(15) Uani d . 1 . .
C C2 0.0599(3) 0.3091(9) 0.0843(3) 0.0271(14) Uani d . 1 . .
C C3 0.1230(3) 0.1392(9) 0.2865(3) 0.0234(13) Uani d . 1 . .
C C4 0.0902(3) 0.2727(8) 0.2181(3) 0.0221(12) Uani d . 1 . .
H H4A 0.1099 0.4010 0.2276 0.027 Uiso calc R 1 . .
H H4B 0.0475 0.2907 0.2079 0.027 Uiso calc R 1 . .
C C5 0.0935(3) 0.1767(8) 0.1507(3) 0.0216(12) Uani d . 1 . .
C C6 0.0611(3) -0.0247(9) 0.1370(3) 0.0269(14) Uani d . 1 . .
H H6A 0.0185 -0.0069 0.1274 0.032 Uiso calc R 1 . .
H H6B 0.0616 -0.0870 0.0942 0.032 Uiso calc R 1 . .
C C7 0.0941(3) -0.1554(9) 0.2046(3) 0.0300(14) Uani d . 1 . .
H H7 0.0737 -0.2842 0.1950 0.036 Uiso calc R 1 . .
C C8 0.0908(3) -0.0616(8) 0.2708(3) 0.0265(14) Uani d . 1 . .
H H8A 0.1107 -0.1465 0.3136 0.032 Uiso calc R 1 . .
H H8B 0.0480 -0.0450 0.2609 0.032 Uiso calc R 1 . .
C C9 0.1904(3) 0.1136(10) 0.3022(3) 0.0290(14) Uani d . 1 . .
H H9A 0.2106 0.2410 0.3114 0.035 Uiso calc R 1 . .
H H9B 0.2117 0.0323 0.3457 0.035 Uiso calc R 1 . .
C C10 0.1928(3) 0.0160(9) 0.2356(3) 0.0271(14) Uani d . 1 . .
H H10 0.2360 -0.0024 0.2457 0.033 Uiso calc R 1 . .
C C11 0.1605(3) 0.1463(9) 0.1672(3) 0.0248(13) Uani d . 1 . .
H H11A 0.1811 0.2728 0.1757 0.030 Uiso calc R 1 . .
H H11B 0.1626 0.0844 0.1253 0.030 Uiso calc R 1 . .
C C12 0.1610(3) -0.1837(9) 0.2211(4) 0.0346(15) Uani d . 1 . .
H H12A 0.1634 -0.2470 0.1796 0.042 Uiso calc R 1 . .
H H12B 0.1813 -0.2676 0.2641 0.042 Uiso calc R 1 . .

loop_
_atom_site_aniso_label
_atom_site_aniso_U_11
_atom_site_aniso_U_22
_atom_site_aniso_U_33
_atom_site_aniso_U_12
_atom_site_aniso_U_13
_atom_site_aniso_U_23
U1 0.02513(14) 0.03552(16) 0.02354(13) -0.00016(12) 0.01477(10) -0.00556(11)
O1 0.032(3) 0.079(4) 0.044(3) -0.016(3) 0.027(2) -0.034(3)
O2 0.032(3) 0.054(3) 0.031(2) -0.007(2) 0.018(2) -0.017(2)
O3 0.038(3) 0.067(3) 0.047(3) 0.011(3) 0.028(3) 0.037(3)
O4 0.033(3) 0.089(4) 0.055(3) 0.024(3) 0.027(3) 0.049(3)
O5 0.035(3) 0.054(3) 0.063(3) -0.013(2) 0.031(3) -0.026(3)
O6 0.055(3) 0.039(3) 0.043(3) 0.002(2) 0.032(3) 0.005(2)
O7 0.055(3) 0.066(4) 0.055(3) 0.027(3) 0.030(3) 0.019(3)
O8 0.033(3) 0.047(3) 0.082(4) -0.006(2) 0.032(3) -0.015(3)
C1 0.032(4) 0.037(4) 0.023(3) 0.005(3) 0.015(3) -0.003(3)
C2 0.031(4) 0.030(3) 0.023(3) 0.001(3) 0.014(3) 0.006(3)
C3 0.027(3) 0.026(3) 0.020(3) 0.006(3) 0.013(3) 0.000(3)
C4 0.027(3) 0.015(3) 0.030(3) -0.002(3) 0.017(3) -0.002(3)
C5 0.023(3) 0.018(3) 0.027(3) 0.002(3) 0.014(3) 0.002(3)
C6 0.029(4) 0.026(3) 0.025(3) 0.004(3) 0.012(3) -0.003(3)
C7 0.038(4) 0.012(3) 0.045(4) -0.002(3) 0.024(3) 0.000(3)
C8 0.031(4) 0.018(3) 0.037(3) 0.004(3) 0.021(3) 0.010(3)
C9 0.021(3) 0.041(4) 0.026(3) 0.002(3) 0.012(3) -0.003(3)
C10 0.024(3) 0.032(3) 0.029(3) 0.009(3) 0.015(3) 0.002(3)
C11 0.028(3) 0.027(3) 0.026(3) -0.004(3) 0.018(3) -0.003(3)
C12 0.041(4) 0.024(3) 0.041(4) 0.014(3) 0.021(3) 0.001(3)

loop_
_atom_type_symbol
_atom_type_description
_atom_type_scat_dispersion_real
_atom_type_scat_dispersion_imag
_atom_type_scat_source
C C 0.0033 0.0016 'International Tables Vol C Tables 4.2.6.8 and 6.1.1.4'
H H 0.0000 0.0000 'International Tables Vol C Tables 4.2.6.8 and 6.1.1.4'
O O 0.0106 0.0060 'International Tables Vol C Tables 4.2.6.8 and 6.1.1.4'
U U -9.6767 9.6646 'International Tables Vol C Tables 4.2.6.8 and 6.1.1.4'

loop_
_geom_angle_atom_site_label_1
_geom_angle_atom_site_label_2
_geom_angle_atom_site_label_3
_geom_angle_site_symmetry_1
_geom_angle_site_symmetry_3
_geom_angle
_geom_angle_publ_flag
O1 U1 O2 . . 52.46(14) yes
O1 U1 O3 . 6_566 163.17(16) yes
O1 U1 O4 . 2 79.39(15) yes
O1 U1 O5 . . 121.85(14) yes
O1 U1 O6 . . 88.9(2) yes
O1 U1 O7 . . 91.2(2) yes
O2 U1 O3 . 6_566 144.32(16) yes
O2 U1 O4 . 2 131.85(15) yes
O2 U1 O5 . . 69.44(14) yes
O2 U1 O6 . . 87.95(17) yes
O2 U1 O7 . . 90.66(19) yes
O3 U1 O4 6_566 2 83.80(16) yes
O3 U1 O5 6_566 . 74.89(15) yes
O3 U1 O6 6_566 . 90.58(19) yes
O3 U1 O7 6_566 . 89.9(2) yes
O4 U1 O5 2 . 158.49(15) yes
O4 U1 O6 2 . 90.6(2) yes
O4 U1 O7 2 . 91.1(2) yes
O5 U1 O6 . . 86.7(2) yes
O5 U1 O7 . . 91.7(2) yes
O6 U1 O7 . . 178.2(2) yes
C1 O1 U1 . . 97.0(4) no
C1 O2 U1 . . 92.5(3) no
C2 O3 U1 . 6_565 151.5(4) no
C2 O4 U1 . 2 171.8(5) no
U1 O5 H1W . . 123.2 no
U1 O5 H2W . . 123.5 no
H1W O5 H2W . . 108.4 no
H3W O8 H4W . . 108.4 no
O1 C1 O2 . . 118.0(5) no
O1 C1 C3 . . 119.4(6) no
O2 C1 C3 . . 122.5(5) no
O3 C2 O4 . . 121.7(6) no
O3 C2 C5 . . 119.2(5) no
O4 C2 C5 . . 119.0(5) no
C1 C3 C9 . . 113.0(5) no
C1 C3 C8 . . 110.1(5) no
C9 C3 C8 . . 110.0(5) no
C1 C3 C4 . . 105.5(5) no
C9 C3 C4 . . 109.2(4) no
C8 C3 C4 . . 109.0(5) no
C3 C4 C5 . . 109.6(4) no
C3 C4 H4A . . 109.8 no
C5 C4 H4A . . 109.8 no
C3 C4 H4B . . 109.8 no
C5 C4 H4B . . 109.8 no
H4A C4 H4B . . 108.2 no
C2 C5 C11 . . 112.0(4) no
C2 C5 C6 . . 109.7(5) no
C11 C5 C6 . . 109.2(5) no
C2 C5 C4 . . 108.3(4) no
C11 C5 C4 . . 109.6(5) no
C6 C5 C4 . . 108.0(4) no
C7 C6 C5 . . 109.5(5) no
C7 C6 H6A . . 109.8 no
C5 C6 H6A . . 109.8 no
C7 C6 H6B . . 109.8 no
C5 C6 H6B . . 109.8 no
H6A C6 H6B . . 108.2 no
C12 C7 C8 . . 109.4(5) no
C12 C7 C6 . . 110.7(5) no
C8 C7 C6 . . 109.6(5) no
C12 C7 H7 . . 109.0 no
C8 C7 H7 . . 109.0 no
C6 C7 H7 . . 109.0 no
C7 C8 C3 . . 109.4(4) no
C7 C8 H8A . . 109.8 no
C3 C8 H8A . . 109.8 no
C7 C8 H8B . . 109.8 no
C3 C8 H8B . . 109.8 no
H8A C8 H8B . . 108.2 no
C10 C9 C3 . . 108.9(5) no
C10 C9 H9A . . 109.9 no
C3 C9 H9A . . 109.9 no
C10 C9 H9B . . 109.9 no
C3 C9 H9B . . 109.9 no
H9A C9 H9B . . 108.3 no
C12 C10 C9 . . 109.9(5) no
C12 C10 C11 . . 109.2(5) no
C9 C10 C11 . . 110.0(5) no
C12 C10 H10 . . 109.3 no
C9 C10 H10 . . 109.3 no
C11 C10 H10 . . 109.3 no
C5 C11 C10 . . 110.1(4) no
C5 C11 H11A . . 109.6 no
C10 C11 H11A . . 109.6 no
C5 C11 H11B . . 109.6 no
C10 C11 H11B . . 109.6 no
H11A C11 H11B . . 108.2 no
C7 C12 C10 . . 109.3(5) no
C7 C12 H12A . . 109.8 no
C10 C12 H12A . . 109.8 no
C7 C12 H12B . . 109.8 no
C10 C12 H12B . . 109.8 no
H12A C12 H12B . . 108.3 no

loop_
_geom_bond_atom_site_label_1
_geom_bond_atom_site_label_2
_geom_bond_site_symmetry_2
_geom_bond_distance
_geom_bond_publ_flag
U1 O1 . 2.407(4) yes
U1 O2 . 2.494(4) yes
U1 O3 6_566 2.317(4) yes
U1 O4 2 2.259(5) yes
U1 O5 . 2.475(5) yes
U1 O6 . 1.764(5) yes
U1 O7 . 1.732(5) yes
O1 C1 . 1.258(7) no
O2 C1 . 1.271(7) no
O3 C2 . 1.232(7) no
O4 C2 . 1.252(7) no
O5 H1W . 0.8500 no
O5 H2W . 0.8500 no
O8 H3W . 0.8500 no
O8 H4W . 0.8500 no
C1 C3 . 1.520(7) no
C2 C5 . 1.516(8) no
C3 C9 . 1.529(8) no
C3 C8 . 1.532(8) no
C3 C4 . 1.545(8) no
C4 C5 . 1.547(7) no
C4 H4A . 0.9700 no
C4 H4B . 0.9700 no
C5 C11 . 1.518(8) no
C5 C6 . 1.539(8) no
C6 C7 . 1.523(8) no
C6 H6A . 0.9700 no
C6 H6B . 0.9700 no
C7 C12 . 1.515(9) no
C7 C8 . 1.519(8) no
C7 H7 . 0.9800 no
C8 H8A . 0.9700 no
C8 H8B . 0.9700 no
C9 C10 . 1.528(8) no
C9 H9A . 0.9700 no
C9 H9B . 0.9700 no
C10 C12 . 1.522(9) no
C10 C11 . 1.532(8) no
C10 H10 . 0.9800 no
C11 H11A . 0.9700 no
C11 H11B . 0.9700 no
C12 H12A . 0.9700 no
C12 H12B . 0.9700 no

loop_
_geom_hbond_atom_site_label_D
_geom_hbond_atom_site_label_H
_geom_hbond_atom_site_label_A
_geom_hbond_site_symmetry_A
_geom_hbond_distance_DH
_geom_hbond_distance_HA
_geom_hbond_distance_DA
_geom_hbond_angle_DHA
_geom_hbond_publ_flag
O5 H1W O8 . 0.85 1.96 2.772(6) 160 yes
O5 H2W O8 7_566 0.85 1.96 2.753(7) 154 yes
O8 H3W O2 . 0.85 2.02 2.719(7) 139 yes
O8 H4W O6 7_556 0.85 2.03 2.872(7) 170 yes

loop_
_geom_torsion_atom_site_label_1
_geom_torsion_atom_site_label_2
_geom_torsion_atom_site_label_3
_geom_torsion_atom_site_label_4
_geom_torsion_site_symmetry_1
_geom_torsion_site_symmetry_2
_geom_torsion_site_symmetry_3
_geom_torsion_site_symmetry_4
_geom_torsion
_geom_torsion_publ_flag
O7 U1 O1 C1 . . . . 89.4(4) no
O6 U1 O1 C1 . . . . -88.9(4) no
O4 U1 O1 C1 2 . . . -179.7(4) no
O3 U1 O1 C1 6_566 . . . -177.1(6) no
O5 U1 O1 C1 . . . . -3.4(5) no
O2 U1 O1 C1 . . . . -0.6(4) no
O7 U1 O2 C1 . . . . -90.4(4) no
O6 U1 O2 C1 . . . . 90.7(4) no
O4 U1 O2 C1 2 . . . 1.7(5) no
O3 U1 O2 C1 6_566 . . . 178.8(4) no
O1 U1 O2 C1 . . . . 0.6(4) no
O5 U1 O2 C1 . . . . 178.0(4) no
U1 O1 C1 O2 . . . . 1.0(6) no
U1 O1 C1 C3 . . . . -176.3(5) no
U1 O2 C1 O1 . . . . -1.0(6) no
U1 O2 C1 C3 . . . . 176.2(5) no
U1 O3 C2 O4 6_565 . . . -1.3(14) no
U1 O3 C2 C5 6_565 . . . 178.2(7) no
O1 C1 C3 C9 . . . . -159.9(6) no
O2 C1 C3 C9 . . . . 22.9(8) no
O1 C1 C3 C8 . . . . -36.5(8) no
O2 C1 C3 C8 . . . . 146.3(6) no
O1 C1 C3 C4 . . . . 80.9(7) no
O2 C1 C3 C4 . . . . -96.3(7) no
C1 C3 C4 C5 . . . . -178.4(5) no
C9 C3 C4 C5 . . . . 59.9(6) no
C8 C3 C4 C5 . . . . -60.2(6) no
O3 C2 C5 C11 . . . . 1.0(8) no
O4 C2 C5 C11 . . . . -179.5(6) no
O3 C2 C5 C6 . . . . -120.5(6) no
O4 C2 C5 C6 . . . . 59.0(7) no
O3 C2 C5 C4 . . . . 121.9(6) no
O4 C2 C5 C4 . . . . -58.6(7) no
C3 C4 C5 C2 . . . . 178.9(4) no
C3 C4 C5 C11 . . . . -58.7(6) no
C3 C4 C5 C6 . . . . 60.2(6) no
C2 C5 C6 C7 . . . . -178.6(4) no
C11 C5 C6 C7 . . . . 58.3(6) no
C4 C5 C6 C7 . . . . -60.8(6) no
C5 C6 C7 C12 . . . . -58.9(6) no
C5 C6 C7 C8 . . . . 61.9(6) no
C12 C7 C8 C3 . . . . 60.4(6) no
C6 C7 C8 C3 . . . . -61.2(7) no
C1 C3 C8 C7 . . . . 175.3(5) no
C9 C3 C8 C7 . . . . -59.5(6) no
C4 C3 C8 C7 . . . . 60.1(6) no
C1 C3 C9 C10 . . . . -177.8(5) no
C8 C3 C9 C10 . . . . 58.7(6) no
C4 C3 C9 C10 . . . . -60.8(6) no
C3 C9 C10 C12 . . . . -59.4(7) no
C3 C9 C10 C11 . . . . 60.8(6) no
C2 C5 C11 C10 . . . . 178.6(5) no
C6 C5 C11 C10 . . . . -59.6(6) no
C4 C5 C11 C10 . . . . 58.5(6) no
C12 C10 C11 C5 . . . . 60.6(6) no
C9 C10 C11 C5 . . . . -60.0(6) no
C8 C7 C12 C10 . . . . -61.1(6) no
C6 C7 C12 C10 . . . . 59.8(6) no
C9 C10 C12 C7 . . . . 60.9(7) no
C11 C10 C12 C7 . . . . -59.8(6) no
